data_4349138
loop_
_publ_author_name
'Huff, Gregory S.'
'Lo, Warrick K. C.'
'Horvath, Raphael'
'Turner, Jack O.'
'Sun, Xue-Zhong'
'Weal, Geoffrey R.'
'Davidson, Hannah J.'
'Kennedy, Aaron D. W.'
'McAdam, C. John'
'Crowley, James D.'
'George, Michael W.'
'Gordon, Keith C.'

_publ_section_title
;
 Excited States of Triphenylamine-Substituted 2-Pyridyl-1,2,3-triazole
 Complexes.
;
_journal_issue 23
_journal_name_full 'Inorganic chemistry'
_journal_page_first 12238
_journal_page_last 12253
_journal_paper_doi 10.1021/acs.inorgchem.6b01959
_journal_volume 55
_journal_year 2016
_chemical_formula_sum 'C35 H25 Br N5 O3 Re'
_chemical_formula_weight 829.71
_space_group_IT_number 14
_space_group_name_Hall '-P 2ybc'
_space_group_name_H-M_alt 'P 1 21/c 1'
_symmetry_cell_setting monoclinic
_symmetry_space_group_name_H-M 'P 1 21/c 1'
_atom_sites_solution_hydrogens geom
_atom_sites_solution_primary direct
_atom_sites_solution_secondary difmap
_audit_creation_method SHELXL-97
_cell_angle_alpha 90.00
_cell_angle_beta 104.962(2)
_cell_angle_gamma 90.00
_cell_formula_units_Z 4
_cell_length_a 15.4671(3)
_cell_length_b 13.1261(2)
_cell_length_c 15.3956(3)
_cell_measurement_reflns_used 15857
_cell_measurement_temperature 100.0(1)
_cell_measurement_theta_max 76.6150
_cell_measurement_theta_min 3.3310
_cell_volume 3019.69(10)
_computing_cell_refinement
;
CrysAlisPro, Agilent Technologies,
Version 1.171.36.28 (release 01-02-2013 CrysAlis171 .NET)
(compiled Feb  1 2013,16:14:44)
;
_computing_data_collection
;
CrysAlisPro, Agilent Technologies,
Version 1.171.36.28 (release 01-02-2013 CrysAlis171 .NET)
(compiled Feb  1 2013,16:14:44)
;
_computing_data_reduction
;
CrysAlisPro, Agilent Technologies,
Version 1.171.36.28 (release 01-02-2013 CrysAlis171 .NET)
(compiled Feb  1 2013,16:14:44)
;
_computing_structure_refinement 'SHELXL-97 (Sheldrick, 2008)'
_computing_structure_solution 'SIR97 (Altomare et al., 1997)'
_diffrn_ambient_temperature 100.0(1)
_diffrn_measured_fraction_theta_full 0.989
_diffrn_measured_fraction_theta_max 0.989
_diffrn_measurement_device_type 'SuperNova, Dual, Cu at zero, Atlas'
_diffrn_measurement_method '\w scans'
_diffrn_radiation_monochromator mirror
_diffrn_radiation_source 'SuperNova (Cu) X-ray Source'
_diffrn_radiation_type CuK\a
_diffrn_radiation_wavelength 1.54184
_diffrn_reflns_av_R_equivalents 0.0319
_diffrn_reflns_av_sigmaI/netI 0.0256
_diffrn_reflns_limit_h_max 16
_diffrn_reflns_limit_h_min -19
_diffrn_reflns_limit_k_max 14
_diffrn_reflns_limit_k_min -16
_diffrn_reflns_limit_l_max 19
_diffrn_reflns_limit_l_min -18
_diffrn_reflns_number 25689
_diffrn_reflns_theta_full 76.78
_diffrn_reflns_theta_max 76.78
_diffrn_reflns_theta_min 2.96
_exptl_absorpt_coefficient_mu 9.794
_exptl_absorpt_correction_T_max 0.5079
_exptl_absorpt_correction_T_min 0.2716
_exptl_absorpt_correction_type multi-scan
_exptl_absorpt_process_details
;
CrysAlisPro, Agilent Technologies,
Version 1.171.36.28 (release 01-02-2013 CrysAlis171 .NET)
(compiled Feb  1 2013,16:14:44)
Empirical absorption correction using spherical harmonics,
 implemented in SCALE3 ABSPACK scaling algorithm.
;
_exptl_crystal_colour yellow
_exptl_crystal_density_diffrn 1.825
_exptl_crystal_density_method 'not measured'
_exptl_crystal_description block
_exptl_crystal_F_000 1616
_exptl_crystal_size_max 0.18
_exptl_crystal_size_mid 0.12
_exptl_crystal_size_min 0.08
_refine_diff_density_max 0.687
_refine_diff_density_min -0.695
_refine_diff_density_rms 0.089
_refine_ls_extinction_method none
_refine_ls_goodness_of_fit_ref 1.241
_refine_ls_hydrogen_treatment constr
_refine_ls_matrix_type full
_refine_ls_number_parameters 433
_refine_ls_number_reflns 6306
_refine_ls_number_restraints 0
_refine_ls_restrained_S_all 1.241
_refine_ls_R_factor_all 0.0325
_refine_ls_R_factor_gt 0.0290
_refine_ls_shift/su_max 0.001
_refine_ls_shift/su_mean 0.000
_refine_ls_structure_factor_coef Fsqd
_refine_ls_weighting_details 'calc w=1/[\s^2^(Fo^2^)+(0.0108P)^2^+6.9335P] where P=(Fo^2^+2Fc^2^)/3'
_refine_ls_weighting_scheme calc
_refine_ls_wR_factor_gt 0.0625
_refine_ls_wR_factor_ref 0.0636
_reflns_number_gt 5886
_reflns_number_total 6306
_reflns_threshold_expression >2\s(I)
_cod_data_source_file ic6b01959_si_002.cif
_cod_data_source_block grw1104
_cod_original_cell_volume 3019.69(9)
_cod_original_sg_symbol_H-M P21/c
_cod_database_code 4349138

loop_
_symmetry_equiv_pos_as_xyz
'x, y, z'
'-x, y+1/2, -z+1/2'
'-x, -y, -z'
'x, -y-1/2, z-1/2'

loop_
_atom_site_label
_atom_site_type_symbol
_atom_site_fract_x
_atom_site_fract_y
_atom_site_fract_z
_atom_site_U_iso_or_equiv
_atom_site_adp_type
_atom_site_occupancy
_atom_site_symmetry_multiplicity
_atom_site_calc_flag
_atom_site_refinement_flags
_atom_site_disorder_assembly
_atom_site_disorder_group
Re1 Re -0.106376(10) 0.506194(12) 0.229268(11) 0.01967(5) Uani 1 1 d . . .
O2 O -0.04769(19) 0.3582(2) 0.1008(2) 0.0334(7) Uani 1 1 d . . .
O3 O -0.28597(18) 0.5255(2) 0.08639(19) 0.0325(6) Uani 1 1 d . . .
N1 N 0.4880(2) 0.2443(2) 0.3824(2) 0.0229(6) Uani 1 1 d . . .
N2 N 0.0205(2) 0.5098(2) 0.3353(2) 0.0194(6) Uani 1 1 d . A .
N3 N -0.1308(2) 0.6061(2) 0.3322(2) 0.0210(6) Uani 1 1 d . A .
N4 N -0.2014(2) 0.6573(2) 0.3404(2) 0.0240(7) Uani 1 1 d . . .
N5 N -0.1741(2) 0.7081(2) 0.4182(2) 0.0243(7) Uani 1 1 d . A .
C1 C 0.4760(2) 0.1546(3) 0.3272(3) 0.0216(7) Uani 1 1 d . . .
C2 C 0.4587(3) 0.1642(3) 0.2345(3) 0.0278(8) Uani 1 1 d . . .
H2 H 0.4589 0.2295 0.2079 0.033 Uiso 1 1 calc R . .
C3 C 0.4411(3) 0.0783(4) 0.1811(3) 0.0349(10) Uani 1 1 d . . .
H3 H 0.4295 0.0849 0.1176 0.042 Uiso 1 1 calc R . .
C4 C 0.4403(3) -0.0164(3) 0.2183(3) 0.0386(11) Uani 1 1 d . . .
H4 H 0.4266 -0.0748 0.1808 0.046 Uiso 1 1 calc R . .
C5 C 0.4594(3) -0.0266(3) 0.3109(3) 0.0381(10) Uani 1 1 d . . .
H5 H 0.4599 -0.0922 0.3371 0.046 Uiso 1 1 calc R . .
C6 C 0.4777(3) 0.0591(3) 0.3652(3) 0.0313(9) Uani 1 1 d . . .
H6 H 0.4916 0.0520 0.4287 0.038 Uiso 1 1 calc R . .
C7 C 0.5684(2) 0.2480(3) 0.4541(2) 0.0220(7) Uani 1 1 d . . .
C8 C 0.6498(3) 0.2323(3) 0.4338(3) 0.0268(8) Uani 1 1 d . . .
H8 H 0.6514 0.2220 0.3731 0.032 Uiso 1 1 calc R . .
C9 C 0.7282(3) 0.2316(3) 0.5009(3) 0.0305(9) Uani 1 1 d . . .
H9 H 0.7833 0.2189 0.4863 0.037 Uiso 1 1 calc R . .
C10 C 0.7277(3) 0.2494(3) 0.5898(3) 0.0289(9) Uani 1 1 d . . .
H10 H 0.7822 0.2512 0.6357 0.035 Uiso 1 1 calc R . .
C11 C 0.6469(3) 0.2642(3) 0.6103(3) 0.0270(8) Uani 1 1 d . . .
H11 H 0.6459 0.2756 0.6710 0.032 Uiso 1 1 calc R . .
C12 C 0.5667(3) 0.2627(3) 0.5431(2) 0.0231(8) Uani 1 1 d . . .
H12 H 0.5113 0.2718 0.5580 0.028 Uiso 1 1 calc R . .
C13 C 0.4113(2) 0.3006(3) 0.3855(2) 0.0199(7) Uani 1 1 d . . .
C18 C 0.3262(2) 0.2635(3) 0.3460(2) 0.0204(7) Uani 1 1 d . . .
H18 H 0.3198 0.1991 0.3170 0.024 Uiso 1 1 calc R . .
C17 C 0.2506(2) 0.3186(3) 0.3481(2) 0.0212(7) Uani 1 1 d . . .
H17 H 0.1931 0.2921 0.3195 0.025 Uiso 1 1 calc R . .
C16 C 0.2576(2) 0.4133(3) 0.3919(2) 0.0203(7) Uani 1 1 d . . .
C15 C 0.3435(3) 0.4514(3) 0.4289(2) 0.0224(7) Uani 1 1 d . . .
H15 H 0.3500 0.5162 0.4573 0.027 Uiso 1 1 calc R . .
C14 C 0.4191(2) 0.3977(3) 0.4252(2) 0.0215(7) Uani 1 1 d . . .
H14 H 0.4766 0.4264 0.4496 0.026 Uiso 1 1 calc R . .
C20 C 0.1771(2) 0.4697(3) 0.3985(2) 0.0210(7) Uani 1 1 d . A .
C19 C 0.0961(2) 0.4607(3) 0.3320(2) 0.0197(7) Uani 1 1 d . . .
H19 H 0.0945 0.4178 0.2819 0.024 Uiso 1 1 calc R A .
C21 C 0.1773(3) 0.5338(3) 0.4710(3) 0.0255(8) Uani 1 1 d . . .
H21 H 0.2305 0.5418 0.5179 0.031 Uiso 1 1 calc R A .
C22 C 0.1010(3) 0.5854(3) 0.4749(3) 0.0256(8) Uani 1 1 d . A .
H22 H 0.1013 0.6294 0.5240 0.031 Uiso 1 1 calc R . .
C23 C 0.0235(3) 0.5725(3) 0.4063(2) 0.0222(7) Uani 1 1 d . . .
C24 C -0.0603(3) 0.6234(3) 0.4036(2) 0.0219(7) Uani 1 1 d . A .
C25 C -0.0883(3) 0.6898(3) 0.4594(3) 0.0251(8) Uani 1 1 d . . .
H25 H -0.0543 0.7169 0.5150 0.030 Uiso 1 1 calc R A .
C26 C -0.2350(3) 0.7817(3) 0.4446(3) 0.0283(8) Uani 1 1 d . . .
H26A H -0.2181 0.7895 0.5108 0.034 Uiso 1 1 calc R A .
H26B H -0.2970 0.7553 0.4263 0.034 Uiso 1 1 calc R . .
C27 C -0.2312(3) 0.8843(3) 0.4014(3) 0.0247(8) Uani 1 1 d . A .
C28 C -0.1530(3) 0.9415(3) 0.4237(3) 0.0323(9) Uani 1 1 d . . .
H28 H -0.1023 0.9166 0.4674 0.039 Uiso 1 1 calc R A .
C29 C -0.1485(3) 1.0342(3) 0.3830(3) 0.0356(10) Uani 1 1 d . A .
H29 H -0.0947 1.0726 0.3980 0.043 Uiso 1 1 calc R . .
C30 C -0.2232(3) 1.0714(3) 0.3198(3) 0.0338(10) Uani 1 1 d . . .
H30 H -0.2200 1.1345 0.2906 0.041 Uiso 1 1 calc R A .
C31 C -0.3019(3) 1.0162(3) 0.2996(3) 0.0340(9) Uani 1 1 d . A .
H31 H -0.3534 1.0424 0.2577 0.041 Uiso 1 1 calc R . .
C32 C -0.3059(3) 0.9228(3) 0.3403(3) 0.0288(8) Uani 1 1 d . . .
H32 H -0.3602 0.8851 0.3262 0.035 Uiso 1 1 calc R A .
C34 C -0.0690(2) 0.4144(3) 0.1484(3) 0.0247(8) Uani 1 1 d . A .
C35 C -0.2198(3) 0.5180(3) 0.1399(2) 0.0239(8) Uani 1 1 d . A .
Br1 Br -0.03957(5) 0.67038(7) 0.17632(5) 0.02235(14) Uani 0.70 1 d P A 1
O1 O -0.1859(6) 0.3263(6) 0.3100(6) 0.040(2) Uani 0.70 1 d P A 1
C33 C -0.1547(6) 0.3941(7) 0.2797(5) 0.0274(18) Uani 0.70 1 d P A 1
Br2 Br -0.1643(2) 0.3588(2) 0.3055(2) 0.0320(6) Uani 0.30 1 d P A 2
O4 O -0.0397(8) 0.6881(10) 0.1358(10) 0.036(3) Uani 0.30 1 d P A 2
C36 C -0.0665(10) 0.6201(14) 0.1668(10) 0.028(3) Uani 0.30 1 d P A 2

loop_
_atom_site_aniso_label
_atom_site_aniso_U_11
_atom_site_aniso_U_22
_atom_site_aniso_U_33
_atom_site_aniso_U_23
_atom_site_aniso_U_13
_atom_site_aniso_U_12
Re1 0.01839(8) 0.01798(9) 0.02160(8) 0.00056(6) 0.00326(6) 0.00132(6)
O2 0.0291(15) 0.0342(16) 0.0369(16) -0.0078(13) 0.0085(13) 0.0036(12)
O3 0.0257(14) 0.0386(17) 0.0304(15) 0.0022(13) 0.0023(12) 0.0069(12)
N1 0.0204(15) 0.0226(16) 0.0240(16) -0.0034(13) 0.0023(13) 0.0014(12)
N2 0.0215(14) 0.0153(14) 0.0202(14) 0.0022(11) 0.0029(12) 0.0022(12)
N3 0.0234(15) 0.0183(15) 0.0234(15) 0.0024(12) 0.0097(13) 0.0028(12)
N4 0.0242(16) 0.0203(16) 0.0287(17) 0.0054(13) 0.0090(13) 0.0029(13)
N5 0.0294(17) 0.0203(16) 0.0260(16) 0.0035(13) 0.0119(14) 0.0053(13)
C1 0.0179(16) 0.0217(18) 0.0253(18) -0.0031(15) 0.0060(14) 0.0010(14)
C2 0.031(2) 0.027(2) 0.025(2) -0.0009(16) 0.0057(16) 0.0024(16)
C3 0.037(2) 0.043(3) 0.025(2) -0.0081(18) 0.0084(18) 0.003(2)
C4 0.040(2) 0.030(2) 0.051(3) -0.018(2) 0.021(2) -0.0086(19)
C5 0.046(3) 0.021(2) 0.054(3) -0.0009(19) 0.024(2) -0.0041(18)
C6 0.041(2) 0.027(2) 0.029(2) -0.0001(17) 0.0138(18) -0.0011(18)
C7 0.0219(18) 0.0184(17) 0.0234(18) -0.0006(14) 0.0017(15) 0.0001(14)
C8 0.0252(19) 0.027(2) 0.029(2) -0.0051(16) 0.0076(16) 0.0016(16)
C9 0.0207(19) 0.033(2) 0.037(2) 0.0002(18) 0.0058(17) 0.0033(16)
C10 0.0255(19) 0.024(2) 0.032(2) 0.0051(16) -0.0035(16) 0.0021(16)
C11 0.033(2) 0.024(2) 0.0210(18) 0.0038(15) 0.0028(16) -0.0003(16)
C12 0.0233(18) 0.0224(19) 0.0235(18) 0.0019(15) 0.0057(15) 0.0005(15)
C13 0.0239(18) 0.0160(17) 0.0181(17) 0.0025(13) 0.0025(14) 0.0011(14)
C18 0.0230(18) 0.0165(17) 0.0210(17) -0.0016(14) 0.0045(14) -0.0022(14)
C17 0.0207(17) 0.0238(18) 0.0180(17) -0.0009(14) 0.0030(14) -0.0043(14)
C16 0.0210(17) 0.0183(17) 0.0206(17) 0.0055(14) 0.0036(14) 0.0007(14)
C15 0.0288(19) 0.0169(17) 0.0200(17) -0.0026(14) 0.0032(15) -0.0010(15)
C14 0.0221(18) 0.0181(17) 0.0212(17) -0.0019(14) -0.0003(14) -0.0027(14)
C20 0.0246(18) 0.0154(17) 0.0240(18) 0.0026(14) 0.0082(15) -0.0018(14)
C19 0.0237(18) 0.0145(16) 0.0220(17) 0.0009(13) 0.0076(14) 0.0024(14)
C21 0.0250(19) 0.0222(19) 0.0267(19) -0.0024(15) 0.0018(15) 0.0009(15)
C22 0.028(2) 0.0238(19) 0.0231(19) -0.0048(15) 0.0033(16) 0.0031(16)
C23 0.0264(19) 0.0203(18) 0.0200(17) 0.0037(14) 0.0062(15) 0.0021(15)
C24 0.0259(19) 0.0201(18) 0.0198(17) 0.0025(14) 0.0061(15) 0.0010(15)
C25 0.0267(19) 0.0240(19) 0.0246(19) 0.0035(15) 0.0067(16) 0.0035(16)
C26 0.028(2) 0.028(2) 0.034(2) 0.0045(17) 0.0178(17) 0.0081(17)
C27 0.030(2) 0.0235(19) 0.0246(19) -0.0009(15) 0.0150(16) 0.0058(16)
C28 0.026(2) 0.034(2) 0.037(2) 0.0054(18) 0.0089(18) 0.0072(17)
C29 0.036(2) 0.031(2) 0.045(3) -0.0005(19) 0.019(2) -0.0020(18)
C30 0.054(3) 0.022(2) 0.031(2) 0.0034(17) 0.022(2) 0.0079(19)
C31 0.044(2) 0.023(2) 0.031(2) -0.0021(17) 0.0022(18) 0.0123(18)
C32 0.027(2) 0.024(2) 0.033(2) -0.0051(16) 0.0042(17) 0.0019(16)
C34 0.0177(17) 0.026(2) 0.0269(19) 0.0011(16) -0.0003(15) -0.0003(15)
C35 0.0257(19) 0.0230(19) 0.0239(18) 0.0028(15) 0.0077(16) 0.0031(15)
Br1 0.0230(3) 0.0206(4) 0.0247(4) 0.0050(3) 0.0083(3) 0.0034(3)
O1 0.054(5) 0.031(5) 0.031(3) -0.003(3) 0.004(3) -0.012(3)
C33 0.034(4) 0.027(5) 0.017(4) -0.002(3) 0.000(3) 0.001(4)
Br2 0.0467(15) 0.0274(19) 0.0196(11) -0.0020(11) 0.0043(10) -0.0087(12)
O4 0.036(6) 0.033(7) 0.043(8) 0.013(6) 0.019(6) 0.007(5)
C36 0.020(7) 0.025(8) 0.038(9) -0.010(7) 0.006(6) -0.007(6)

loop_
_atom_type_symbol
_atom_type_description
_atom_type_scat_dispersion_real
_atom_type_scat_dispersion_imag
_atom_type_scat_source
C C 0.0181 0.0091 'International Tables Vol C Tables 4.2.6.8 and 6.1.1.4'
H H 0.0000 0.0000 'International Tables Vol C Tables 4.2.6.8 and 6.1.1.4'
N N 0.0311 0.0180 'International Tables Vol C Tables 4.2.6.8 and 6.1.1.4'
O O 0.0492 0.0322 'International Tables Vol C Tables 4.2.6.8 and 6.1.1.4'
Br Br -0.6763 1.2805 'International Tables Vol C Tables 4.2.6.8 and 6.1.1.4'
Re Re -5.2083 5.8923 'International Tables Vol C Tables 4.2.6.8 and 6.1.1.4'

loop_
_geom_angle_atom_site_label_1
_geom_angle_atom_site_label_2
_geom_angle_atom_site_label_3
_geom_angle
C33 Re1 C34 89.7(3)
C33 Re1 C35 88.4(3)
C34 Re1 C35 87.64(15)
C33 Re1 C36 174.4(5)
C34 Re1 C36 88.6(5)
C35 Re1 C36 86.1(4)
C33 Re1 N3 90.5(3)
C34 Re1 N3 172.32(14)
C35 Re1 N3 100.04(14)
C36 Re1 N3 91.9(5)
C33 Re1 N2 94.7(3)
C34 Re1 N2 97.69(13)
C35 Re1 N2 173.80(14)
C36 Re1 N2 90.8(4)
N3 Re1 N2 74.64(11)
C33 Re1 Br2 3.4(3)
C34 Re1 Br2 91.28(13)
C35 Re1 Br2 91.51(13)
C36 Re1 Br2 177.6(4)
N3 Re1 Br2 88.54(10)
N2 Re1 Br2 91.54(10)
C33 Re1 Br1 173.8(2)
C34 Re1 Br1 96.07(12)
C35 Re1 Br1 94.08(11)
C36 Re1 Br1 10.7(5)
N3 Re1 Br1 83.47(8)
N2 Re1 Br1 82.25(8)
Br2 Re1 Br1 170.94(7)
C13 N1 C7 121.7(3)
C13 N1 C1 117.9(3)
C7 N1 C1 115.9(3)
C19 N2 C23 118.0(3)
C19 N2 Re1 125.2(2)
C23 N2 Re1 116.6(2)
N4 N3 C24 110.6(3)
N4 N3 Re1 133.3(3)
C24 N3 Re1 116.2(2)
N3 N4 N5 105.2(3)
C25 N5 N4 112.3(3)
C25 N5 C26 127.7(3)
N4 N5 C26 119.7(3)
C6 C1 C2 119.7(4)
C6 C1 N1 120.6(3)
C2 C1 N1 119.6(3)
C3 C2 C1 119.6(4)
C4 C3 C2 120.9(4)
C3 C4 C5 119.7(4)
C4 C5 C6 119.9(4)
C1 C6 C5 120.2(4)
C8 C7 C12 119.4(4)
C8 C7 N1 118.5(3)
C12 C7 N1 122.0(3)
C9 C8 C7 120.5(4)
C8 C9 C10 120.7(4)
C11 C10 C9 119.1(4)
C10 C11 C12 120.8(4)
C7 C12 C11 119.5(4)
C18 C13 C14 118.2(3)
C18 C13 N1 120.9(3)
C14 C13 N1 120.8(3)
C17 C18 C13 121.3(3)
C18 C17 C16 120.9(3)
C15 C16 C17 117.4(3)
C15 C16 C20 121.5(3)
C17 C16 C20 121.1(3)
C14 C15 C16 121.8(3)
C15 C14 C13 120.3(3)
C21 C20 C19 116.8(3)
C21 C20 C16 122.0(3)
C19 C20 C16 121.2(3)
N2 C19 C20 123.5(3)
C22 C21 C20 120.4(4)
C21 C22 C23 119.3(4)
N2 C23 C22 121.9(3)
N2 C23 C24 114.2(3)
C22 C23 C24 123.8(3)
N3 C24 C25 107.3(3)
N3 C24 C23 118.2(3)
C25 C24 C23 134.4(4)
N5 C25 C24 104.6(3)
N5 C26 C27 111.3(3)
C32 C27 C28 119.4(4)
C32 C27 C26 120.3(4)
C28 C27 C26 120.3(4)
C29 C28 C27 120.5(4)
C28 C29 C30 119.8(4)
C31 C30 C29 119.9(4)
C30 C31 C32 120.1(4)
C27 C32 C31 120.2(4)
O2 C34 Re1 178.7(4)
O3 C35 Re1 179.0(3)
O1 C33 Re1 178.7(10)
O4 C36 Re1 175.5(15)

loop_
_geom_bond_atom_site_label_1
_geom_bond_atom_site_label_2
_geom_bond_distance
Re1 C33 1.904(9)
Re1 C34 1.926(4)
Re1 C35 1.936(4)
Re1 C36 1.961(18)
Re1 N3 2.164(3)
Re1 N2 2.205(3)
Re1 Br2 2.543(3)
Re1 Br1 2.6100(10)
O2 C34 1.146(5)
O3 C35 1.141(5)
N1 C13 1.409(5)
N1 C7 1.434(5)
N1 C1 1.436(5)
N2 C19 1.348(4)
N2 C23 1.361(5)
N3 N4 1.316(4)
N3 C24 1.352(5)
N4 N5 1.340(4)
N5 C25 1.337(5)
N5 C26 1.478(5)
C1 C6 1.380(5)
C1 C2 1.389(5)
C2 C3 1.381(6)
C3 C4 1.370(7)
C4 C5 1.385(7)
C5 C6 1.386(6)
C7 C8 1.390(5)
C7 C12 1.391(5)
C8 C9 1.375(6)
C9 C10 1.390(6)
C10 C11 1.380(6)
C11 C12 1.396(5)
C13 C18 1.388(5)
C13 C14 1.405(5)
C18 C17 1.383(5)
C17 C16 1.405(5)
C16 C15 1.396(5)
C16 C20 1.474(5)
C15 C14 1.379(5)
C20 C21 1.397(5)
C20 C19 1.404(5)
C21 C22 1.375(5)
C22 C23 1.387(5)
C23 C24 1.450(5)
C24 C25 1.370(5)
C26 C27 1.509(5)
C27 C32 1.384(6)
C27 C28 1.389(6)
C28 C29 1.379(6)
C29 C30 1.392(6)
C30 C31 1.381(6)
C31 C32 1.385(6)
O1 C33 1.166(10)
O4 C36 1.14(2)
